data_4332164
loop_
_publ_author_name
'Armentano, Donatella'
'De Munno, Giovanni'
'Guerra, Francesca'
'Julve, Miguel'
'Lloret, Francesc'

_publ_section_title
;
 Ligand Effects on the Structures of Extended Networks of
 Dicyanamide-Containing Transition-Metal Ions
;
_journal_issue 12
_journal_name_full 'Inorganic Chemistry'
_journal_page_first 4626
_journal_page_last 4636
_journal_paper_doi 10.1021/ic060044u
_journal_volume 45
_journal_year 2006
_chemical_formula_sum 'C16 H8 N8 Ni'
_chemical_formula_weight 371.01
_chemical_name_systematic
; 
 ? 
;
_space_group_IT_number 14
_symmetry_cell_setting monoclinic
_symmetry_space_group_name_Hall '-P 2ybc'
_symmetry_space_group_name_H-M 'P 1 21/c 1'
_atom_sites_solution_hydrogens geom
_atom_sites_solution_primary direct
_atom_sites_solution_secondary difmap
_audit_creation_method SHELXL-97
_cell_angle_alpha 90.00
_cell_angle_beta 101.3840(10)
_cell_angle_gamma 90.00
_cell_formula_units_Z 4
_cell_length_a 10.0591(2)
_cell_length_b 10.9889(2)
_cell_length_c 14.0219(3)
_cell_measurement_reflns_used 7833
_cell_measurement_temperature 293(2)
_cell_volume 1519.47(5)
_computing_cell_refinement 'Bruker-Nonius SAINT'
_computing_data_collection 'Bruker-Nonius SAINT'
_computing_data_reduction 'Bruker SAINT'
_computing_molecular_graphics 'Bruker SHELXTL'
_computing_publication_material 'Bruker SHELXTL'
_computing_structure_refinement 'SHELXL-97 (Sheldrick, 1997)'
_computing_structure_solution 'SHELXS-97 (Sheldrick, 1990)'
_diffrn_ambient_temperature 293(2)
_diffrn_measured_fraction_theta_full 0.989
_diffrn_measured_fraction_theta_max 0.989
_diffrn_measurement_device_type 'CCD area detector'
_diffrn_measurement_method 'phi and omega scans'
_diffrn_radiation_monochromator graphite
_diffrn_radiation_source 'fine-focus sealed tube'
_diffrn_radiation_type MoK\a
_diffrn_radiation_wavelength 0.71073
_diffrn_reflns_av_R_equivalents 0.0216
_diffrn_reflns_av_sigmaI/netI 0.0152
_diffrn_reflns_limit_h_max 13
_diffrn_reflns_limit_h_min -14
_diffrn_reflns_limit_k_max 16
_diffrn_reflns_limit_k_min -10
_diffrn_reflns_limit_l_max 20
_diffrn_reflns_limit_l_min -20
_diffrn_reflns_number 40975
_diffrn_reflns_theta_full 31.72
_diffrn_reflns_theta_max 31.72
_diffrn_reflns_theta_min 2.07
_exptl_absorpt_coefficient_mu 1.294
_exptl_absorpt_correction_T_max 0.8396
_exptl_absorpt_correction_T_min 0.6975
_exptl_absorpt_correction_type empirical
_exptl_absorpt_process_details SADABS
_exptl_crystal_colour light-blue
_exptl_crystal_density_diffrn 1.622
_exptl_crystal_density_method 'not measured'
_exptl_crystal_description Parallelepiped
_exptl_crystal_F_000 752
_exptl_crystal_size_max 0.30
_exptl_crystal_size_mid 0.24
_exptl_crystal_size_min 0.14
_refine_diff_density_max 0.550
_refine_diff_density_min -0.294
_refine_diff_density_rms 0.051
_refine_ls_extinction_method none
_refine_ls_goodness_of_fit_ref 1.103
_refine_ls_hydrogen_treatment constr
_refine_ls_matrix_type full
_refine_ls_number_parameters 226
_refine_ls_number_reflns 5089
_refine_ls_number_restraints 0
_refine_ls_restrained_S_all 1.103
_refine_ls_R_factor_all 0.0449
_refine_ls_R_factor_gt 0.0314
_refine_ls_shift/su_max 0.002
_refine_ls_shift/su_mean 0.000
_refine_ls_structure_factor_coef Fsqd
_refine_ls_weighting_details 'calc w=1/[\s^2^(Fo^2^)+(0.0533P)^2^+0.1845P] where P=(Fo^2^+2Fc^2^)/3'
_refine_ls_weighting_scheme calc
_refine_ls_wR_factor_gt 0.0914
_refine_ls_wR_factor_ref 0.1000
_reflns_number_gt 3838
_reflns_number_total 5089
_reflns_threshold_expression >2sigma(I)
_cod_data_source_file ic060044usup3.cif
_cod_data_source_block 4
_cod_depositor_comments
;
The following automatic conversions were performed:

'_symmetry_cell_setting' value 'Monoclinic' changed to 'monoclinic'
according to /home/saulius/struct/CIF-dictionaries/cif_core.dic
dictionary named 'cif_core.dic' version 2.4.2 from 2011-04-26.

Automatic conversion script
Id: cif_fix_values 1891 2012-01-12 08:04:46Z andrius 
;
_cod_original_sg_symbol_H-M P2(1)/c
_cod_database_code 4332164

loop_
_symmetry_equiv_pos_as_xyz
'x, y, z'
'-x, y+1/2, -z+1/2'
'-x, -y, -z'
'x, -y-1/2, z-1/2'

loop_
_atom_site_label
_atom_site_type_symbol
_atom_site_fract_x
_atom_site_fract_y
_atom_site_fract_z
_atom_site_U_iso_or_equiv
_atom_site_adp_type
_atom_site_occupancy
_atom_site_symmetry_multiplicity
_atom_site_calc_flag
_atom_site_refinement_flags
Ni1 Ni 0.162006(18) 0.116315(19) 0.736656(12) 0.04251(8) Uani 1 1 d .
N1 N 0.25844(12) -0.04489(12) 0.78973(9) 0.0449(3) Uani 1 1 d .
N2 N 0.34584(12) 0.18491(13) 0.80980(8) 0.0439(3) Uani 1 1 d .
C1 C 0.21276(18) -0.15815(17) 0.77776(13) 0.0552(4) Uani 1 1 d .
H1 H 0.1233 -0.1711 0.7466 0.066 Uiso 1 1 calc R
C2 C 0.2944(2) -0.25903(18) 0.81034(15) 0.0652(5) Uani 1 1 d .
H2 H 0.2592 -0.3373 0.8008 0.078 Uiso 1 1 calc R
C3 C 0.4261(2) -0.24165(19) 0.85622(14) 0.0636(5) Uani 1 1 d .
H3 H 0.4811 -0.3079 0.8786 0.076 Uiso 1 1 calc R
C4 C 0.47745(18) -0.12322(16) 0.86914(12) 0.0521(4) Uani 1 1 d .
C5 C 0.61316(19) -0.0954(2) 0.91730(14) 0.0637(5) Uani 1 1 d .
H5 H 0.6724 -0.1584 0.9406 0.076 Uiso 1 1 calc R
C6 C 0.65646(17) 0.0203(2) 0.92946(13) 0.0650(5) Uani 1 1 d .
H6 H 0.7452 0.0357 0.9611 0.078 Uiso 1 1 calc R
C7 C 0.56916(16) 0.12072(17) 0.89488(12) 0.0533(4) Uani 1 1 d .
C8 C 0.60538(19) 0.2441(2) 0.90836(13) 0.0662(5) Uani 1 1 d .
H8 H 0.6923 0.2651 0.9405 0.079 Uiso 1 1 calc R
C9 C 0.5143(2) 0.3324(2) 0.87467(15) 0.0672(5) Uani 1 1 d .
H9 H 0.5375 0.4140 0.8848 0.081 Uiso 1 1 calc R
C10 C 0.38400(19) 0.29966(17) 0.82410(12) 0.0554(4) Uani 1 1 d .
H10 H 0.3227 0.3609 0.7999 0.066 Uiso 1 1 calc R
C11 C 0.43576(15) 0.09605(15) 0.84590(10) 0.0437(3) Uani 1 1 d .
C12 C 0.38997(14) -0.02731(15) 0.83433(10) 0.0438(3) Uani 1 1 d .
N3 N 0.09272(15) 0.28198(16) 0.66901(10) 0.0602(4) Uani 1 1 d .
C13 C 0.04522(16) 0.30968(17) 0.59050(12) 0.0514(4) Uani 1 1 d .
N4 N -0.02035(16) 0.3407(2) 0.50464(12) 0.0786(5) Uani 1 1 d .
C14 C 0.03786(15) 0.34759(17) 0.42962(11) 0.0483(3) Uani 1 1 d .
N5 N 0.07704(14) 0.35544(14) 0.35840(10) 0.0514(3) Uani 1 1 d .
N6 N 0.25023(16) 0.08624(17) 0.61037(11) 0.0592(4) Uani 1 1 d .
C15 C 0.23086(13) 0.05355(14) 0.53219(11) 0.0428(3) Uani 1 1 d .
N7 N 0.22379(15) 0.0139(2) 0.44434(12) 0.0780(6) Uani 1 1 d .
C16 C 0.10626(16) -0.00705(18) 0.38896(11) 0.0518(4) Uani 1 1 d .
N8 N 0.01081(15) -0.03066(16) 0.33377(11) 0.0609(4) Uani 1 1 d .

loop_
_atom_site_aniso_label
_atom_site_aniso_U_11
_atom_site_aniso_U_22
_atom_site_aniso_U_33
_atom_site_aniso_U_23
_atom_site_aniso_U_13
_atom_site_aniso_U_12
Ni1 0.03524(11) 0.06115(14) 0.02826(11) -0.00281(7) -0.00075(7) -0.00018(7)
N1 0.0381(6) 0.0577(7) 0.0381(6) -0.0024(5) 0.0053(5) -0.0045(5)
N2 0.0414(6) 0.0583(8) 0.0309(6) -0.0049(5) 0.0044(5) -0.0059(5)
C1 0.0499(9) 0.0637(10) 0.0536(9) -0.0028(8) 0.0140(7) -0.0106(8)
C2 0.0755(13) 0.0577(10) 0.0674(12) 0.0047(9) 0.0263(10) -0.0069(9)
C3 0.0714(12) 0.0654(11) 0.0571(10) 0.0135(8) 0.0203(9) 0.0125(9)
C4 0.0470(8) 0.0721(11) 0.0379(8) 0.0056(7) 0.0099(6) 0.0082(7)
C5 0.0446(9) 0.0944(14) 0.0499(10) 0.0089(9) 0.0040(7) 0.0176(9)
C6 0.0339(7) 0.1116(16) 0.0454(9) 0.0020(9) -0.0025(6) 0.0011(9)
C7 0.0374(7) 0.0865(13) 0.0346(7) -0.0053(7) 0.0034(6) -0.0107(7)
C8 0.0510(9) 0.0986(15) 0.0467(9) -0.0113(9) 0.0039(7) -0.0275(10)
C9 0.0719(12) 0.0740(12) 0.0553(10) -0.0150(9) 0.0116(9) -0.0285(11)
C10 0.0608(10) 0.0603(10) 0.0449(8) -0.0073(7) 0.0103(7) -0.0096(8)
C11 0.0355(7) 0.0665(9) 0.0277(6) -0.0026(6) 0.0030(5) -0.0042(6)
C12 0.0373(7) 0.0638(9) 0.0299(6) 0.0013(6) 0.0055(5) -0.0007(6)
N3 0.0544(8) 0.0824(11) 0.0444(7) 0.0134(7) 0.0112(6) 0.0129(7)
C13 0.0423(7) 0.0704(10) 0.0434(8) 0.0101(7) 0.0136(6) 0.0116(7)
N4 0.0465(8) 0.1455(16) 0.0454(8) 0.0291(10) 0.0128(7) 0.0287(10)
C14 0.0368(7) 0.0660(9) 0.0394(8) 0.0073(7) 0.0011(6) 0.0051(7)
N5 0.0456(7) 0.0728(9) 0.0352(6) 0.0033(6) 0.0062(5) 0.0016(6)
N6 0.0532(8) 0.0836(10) 0.0386(7) -0.0101(7) 0.0039(6) 0.0000(7)
C15 0.0321(6) 0.0538(8) 0.0407(7) -0.0024(6) 0.0026(5) -0.0012(6)
N7 0.0417(7) 0.1403(17) 0.0506(8) -0.0354(10) 0.0053(6) -0.0113(9)
C16 0.0434(8) 0.0720(10) 0.0393(7) -0.0098(7) 0.0065(6) -0.0046(7)
N8 0.0438(7) 0.0903(11) 0.0441(7) -0.0124(7) -0.0027(6) -0.0066(7)

loop_
_atom_type_symbol
_atom_type_description
_atom_type_scat_dispersion_real
_atom_type_scat_dispersion_imag
_atom_type_scat_source
C C 0.0033 0.0016 'International Tables Vol C Tables 4.2.6.8 and 6.1.1.4'
H H 0.0000 0.0000 'International Tables Vol C Tables 4.2.6.8 and 6.1.1.4'
N N 0.0061 0.0033 'International Tables Vol C Tables 4.2.6.8 and 6.1.1.4'
Ni Ni 0.3393 1.1124 'International Tables Vol C Tables 4.2.6.8 and 6.1.1.4'

loop_
_geom_angle_atom_site_label_1
_geom_angle_atom_site_label_2
_geom_angle_atom_site_label_3
_geom_angle
_geom_angle_site_symmetry_1
_geom_angle_site_symmetry_3
N8 Ni1 N2 173.99(6) 3_556 .
N8 Ni1 N5 90.98(6) 3_556 4_566
N2 Ni1 N5 90.61(5) . 4_566
N8 Ni1 N1 94.15(6) 3_556 .
N2 Ni1 N1 79.95(5) . .
N5 Ni1 N1 94.10(6) 4_566 .
N8 Ni1 N3 90.35(7) 3_556 .
N2 Ni1 N3 95.29(6) . .
N5 Ni1 N3 95.03(6) 4_566 .
N1 Ni1 N3 169.74(5) . .
N8 Ni1 N6 88.93(6) 3_556 .
N2 Ni1 N6 89.46(5) . .
N5 Ni1 N6 179.78(6) 4_566 .
N1 Ni1 N6 85.70(6) . .
N3 Ni1 N6 85.18(6) . .
C1 N1 C12 118.20(15) . .
C1 N1 Ni1 128.84(11) . .
C12 N1 Ni1 112.64(11) . .
C10 N2 C11 118.48(14) . .
C10 N2 Ni1 128.79(12) . .
C11 N2 Ni1 112.73(10) . .
N1 C1 C2 122.35(17) . .
C3 C2 C1 119.61(18) . .
C2 C3 C4 119.31(18) . .
C12 C4 C3 117.75(16) . .
C12 C4 C5 118.65(17) . .
C3 C4 C5 123.59(17) . .
C6 C5 C4 121.15(17) . .
C5 C6 C7 121.56(16) . .
C8 C7 C11 116.60(17) . .
C8 C7 C6 124.82(16) . .
C11 C7 C6 118.56(17) . .
C9 C8 C7 120.27(16) . .
C8 C9 C10 119.42(19) . .
N2 C10 C9 122.26(19) . .
N2 C11 C7 122.92(16) . .
N2 C11 C12 117.57(13) . .
C7 C11 C12 119.50(15) . .
N1 C12 C4 122.78(16) . .
N1 C12 C11 116.66(14) . .
C4 C12 C11 120.56(14) . .
C13 N3 Ni1 134.19(16) . .
N3 C13 N4 174.11(17) . .
C13 N4 C14 122.45(15) . .
N5 C14 N4 173.51(17) . .
C14 N5 Ni1 173.94(15) . 4_565
C15 N6 Ni1 145.35(14) . .
N6 C15 N7 173.32(17) . .
C15 N7 C16 120.01(15) . .
N8 C16 N7 172.77(18) . .
C16 N8 Ni1 162.45(17) . 3_556

loop_
_geom_bond_atom_site_label_1
_geom_bond_atom_site_label_2
_geom_bond_distance
_geom_bond_site_symmetry_2
Ni1 N8 2.0508(14) 3_556
Ni1 N2 2.0715(12) .
Ni1 N5 2.0777(14) 4_566
Ni1 N1 2.0851(14) .
Ni1 N3 2.1068(16) .
Ni1 N6 2.1570(15) .
N1 C1 1.326(2) .
N1 C12 1.3610(18) .
N2 C10 1.322(2) .
N2 C11 1.359(2) .
C1 C2 1.402(3) .
C2 C3 1.367(3) .
C3 C4 1.399(3) .
C4 C12 1.398(2) .
C4 C5 1.432(3) .
C5 C6 1.344(3) .
C6 C7 1.433(3) .
C7 C8 1.407(3) .
C7 C11 1.408(2) .
C8 C9 1.354(3) .
C9 C10 1.408(3) .
C11 C12 1.431(2) .
N3 C13 1.151(2) .
C13 N4 1.299(2) .
N4 C14 1.303(2) .
C14 N5 1.147(2) .
N5 Ni1 2.0777(14) 4_565
N6 C15 1.133(2) .
C15 N7 1.295(2) .
N7 C16 1.301(2) .
C16 N8 1.138(2) .
N8 Ni1 2.0508(14) 3_556
